data_9005320
loop_
_publ_author_name
'Pavese, A.'
'Ferraris, G.'
'Prencipe, M.'
'Ibberson, R.'

_publ_section_title
;
 Cation site ordering in phengite 3T from the Dora-Maira
 massif (western Alps): a variable-temperature neutron
 powder diffraction study
 Note: at T = 893 K
;
_journal_name_full 'European Journal of Mineralogy'
_journal_page_first 1183
_journal_page_last 1190
_journal_volume 9
_journal_year 1997
_chemical_compound_source 'Dora-Maira massif, western Alps'
_chemical_formula_sum 'Al2.798 H2 K2 Mg0.63 O12 Si3.572'
_chemical_name_mineral Phengite
_space_group_IT_number 151
_symmetry_space_group_name_Hall 'P 31 2 (0 0 4)'
_symmetry_space_group_name_H-M 'P 31 1 2'
_cell_angle_alpha 90
_cell_angle_beta 90
_cell_angle_gamma 120
_cell_length_a 5.23169
_cell_length_b 5.23169
_cell_length_c 30.1227
_cell_formula_units_Z 3
_cell_volume 714.017
_database_code_amcsd 0006705
_diffrn_ambient_temperature 893
_exptl_crystal_density_diffrn 3.233
_cod_original_formula_sum 'K2 Al2.798 Mg.63 Si3.572 O12 H2'
_cod_database_code 9005320

loop_
_space_group_symop_operation_xyz
x,y,z
-x+y,y,1/3-z
-y,x-y,1/3+z
-y,-x,2/3-z
-x+y,-x,2/3+z
x,x-y,-z

loop_
_atom_site_label
_atom_site_fract_x
_atom_site_fract_y
_atom_site_fract_z
_atom_site_occupancy
_atom_site_U_iso_or_equiv
K 0.12700 0.25300 0.16667 1.00000 0.06300
AlM2 0.45500 0.22700 0.00000 0.95000 0.01200
MgM2 0.45500 0.22700 0.00000 0.05000 0.01200
AlM3 0.78000 0.89000 0.00000 0.47000 0.04400
MgM3 0.78000 0.89000 0.00000 0.53000 0.04400
SiT1 0.79100 0.58300 0.09220 0.78600 0.01600
AlT1 0.79100 0.58300 0.09220 0.21400 0.01600
SiT2 0.47200 0.92300 0.08680 1.00000 0.02700
O1 0.75000 0.56500 0.03420 1.00000 0.03000
O2 0.49200 0.92900 0.03780 1.00000 0.02500
O3 0.63800 0.76300 0.11150 1.00000 0.02800
O4 0.12600 0.73400 0.10640 1.00000 0.04800
O5 0.60200 0.24000 0.11290 1.00000 0.06700
O6 0.12400 0.19900 0.03510 1.00000 0.04000
H 0.14700 0.38700 0.03790 1.00000 0.08900

loop_
_cod_related_entry_id
_cod_related_entry_database
_cod_related_entry_code
1 AMCSD 0006705
